data_4337766
loop_
_publ_author_name
'Gomila, Antoine'
'Duval, Sylvain'
'Besnard, C\'eline'
'Kr\"amer, Karl W'
'Liu, Shi-Xia'
'Decurtins, Silvio'
'Williams, Alan F.'

_publ_section_title
;
 Tetracarboxylate Ligands as New Chelates Supporting Copper(II)
 Paddlewheel-Like Structures.
;
_journal_issue 5
_journal_name_full 'Inorganic chemistry'
_journal_page_first 2683
_journal_page_last 2691
_journal_paper_doi 10.1021/ic403077q
_journal_volume 53
_journal_year 2014
_chemical_absolute_configuration ad
_chemical_formula_moiety '3(Cl), C40 H38 N2 O8, C2 H8 N, 2(C3 H7 N O)'
_chemical_formula_sum 'C48 H60 Cl3 N5 O10'
_chemical_formula_weight 973.36
_chemical_name_systematic
;
 ?
;
_space_group_crystal_system monoclinic
_space_group_IT_number 4
_space_group_name_Hall 'P 2yb'
_space_group_name_H-M_alt 'P 1 21 1'
_symmetry_space_group_name_Hall 'P 2yb'
_symmetry_space_group_name_H-M 'P 1 21 1'
_atom_sites_solution_hydrogens geom
_atom_sites_solution_primary direct
_audit_creation_date 2013-10-14
_audit_creation_method
;
Olex2 1.2
(compiled 2013.09.17 svn.r2790 for OlexSys, GUI svn.r4601)
;
_cell_angle_alpha 90
_cell_angle_beta 94.351(2)
_cell_angle_gamma 90
_cell_formula_units_Z 2
_cell_length_a 10.9478(3)
_cell_length_b 15.3695(3)
_cell_length_c 15.1896(4)
_cell_measurement_reflns_used 5624
_cell_measurement_temperature 192(3)
_cell_measurement_theta_max 73.3930
_cell_measurement_theta_min 4.0170
_cell_volume 2548.47(11)
_computing_cell_refinement
;
CrysAlisPro, Agilent Technologies,
Version 1.171.36.32 (release 02-08-2013 CrysAlis171 .NET)
(compiled Aug  2 2013,16:46:58)
;
_computing_data_collection
;
CrysAlisPro, Agilent Technologies,
Version 1.171.36.32 (release 02-08-2013 CrysAlis171 .NET)
(compiled Aug  2 2013,16:46:58)
;
_computing_data_reduction
;
CrysAlisPro, Agilent Technologies,
Version 1.171.36.32 (release 02-08-2013 CrysAlis171 .NET)
(compiled Aug  2 2013,16:46:58)
;
_computing_molecular_graphics
;
O. V. Dolomanov, L. J. Bourhis, R. J. Gildea, J. A. K. Howard and H. Puschmann,
OLEX2: a complete structure solution, refinement and analysis program.
J. Appl. Cryst. (2009). 42, 339-341.
;
_computing_publication_material
;
O. V. Dolomanov, L. J. Bourhis, R. J. Gildea, J. A. K. Howard and H. Puschmann,
OLEX2: a complete structure solution, refinement and analysis program.
J. Appl. Cryst. (2009). 42, 339-341.
;
_computing_structure_refinement
;
SHELX, G.M. Sheldrick, Acta Cryst.
(2008). A64, 112-122
;
_computing_structure_solution 'J. Appl. Cryst. (2007). 40, 609-613'
_diffrn_ambient_temperature 192(3)
_diffrn_detector_area_resol_mean 10.4679
_diffrn_measured_fraction_theta_full 0.9989
_diffrn_measured_fraction_theta_max 0.7022
_diffrn_measurement_device_type 'SuperNova, Dual, Cu at zero, Atlas'
_diffrn_measurement_method '\w scans'
_diffrn_orient_matrix_UB_11 -0.0046516000
_diffrn_orient_matrix_UB_12 0.0389412000
_diffrn_orient_matrix_UB_13 0.0931048000
_diffrn_orient_matrix_UB_21 -0.1380126000
_diffrn_orient_matrix_UB_22 0.0176596000
_diffrn_orient_matrix_UB_23 -0.0187137000
_diffrn_orient_matrix_UB_31 -0.0289605000
_diffrn_orient_matrix_UB_32 -0.0907465000
_diffrn_orient_matrix_UB_33 0.0362816000
_diffrn_radiation_monochromator mirror
_diffrn_radiation_type 'Cu K\a'
_diffrn_radiation_wavelength 1.5418
_diffrn_reflns_av_R_equivalents 0.0383
_diffrn_reflns_av_unetI/netI 0.0424
_diffrn_reflns_Laue_measured_fraction_full 0.998
_diffrn_reflns_Laue_measured_fraction_max 0.970
_diffrn_reflns_limit_h_max 13
_diffrn_reflns_limit_h_min -13
_diffrn_reflns_limit_k_max 19
_diffrn_reflns_limit_k_min -19
_diffrn_reflns_limit_l_max 18
_diffrn_reflns_limit_l_min -18
_diffrn_reflns_number 10029
_diffrn_reflns_point_group_measured_fraction_full 0.998
_diffrn_reflns_point_group_measured_fraction_max 0.971
_diffrn_reflns_theta_full 67.680
_diffrn_reflns_theta_max 73.317
_diffrn_reflns_theta_min 2.918
_diffrn_source 'SuperNova (Cu) X-ray Source'
_exptl_absorpt_coefficient_mu 2.117
_exptl_absorpt_correction_T_max 1.000
_exptl_absorpt_correction_T_min 0.307
_exptl_absorpt_correction_type gaussian
_exptl_absorpt_process_details
;
CrysAlisPro, Agilent Technologies,
Version 1.171.36.32 (release 02-08-2013 CrysAlis171 .NET)
(compiled Aug  2 2013,16:46:58)
Numerical absorption correction based on gaussian integration over
            a multifaceted crystal model
;
_exptl_crystal_colour colourless
_exptl_crystal_colour_primary colourless
_exptl_crystal_density_diffrn 1.268
_exptl_crystal_description plate
_exptl_crystal_F_000 1028
_exptl_crystal_size_max 0.6876
_exptl_crystal_size_mid 0.5071
_exptl_crystal_size_min 0.1197
_platon_squeeze_details
;
;
_refine_diff_density_max 0.539
_refine_diff_density_min -0.242
_refine_diff_density_rms 0.063
_refine_ls_abs_structure_details
;
 Refined as an inversion twin.
;
_refine_ls_abs_structure_Flack 0.00(2)
_refine_ls_extinction_method none
_refine_ls_goodness_of_fit_ref 1.055
_refine_ls_hydrogen_treatment constr
_refine_ls_matrix_type full
_refine_ls_number_parameters 601
_refine_ls_number_reflns 7204
_refine_ls_number_restraints 141
_refine_ls_restrained_S_all 1.050
_refine_ls_R_factor_all 0.0553
_refine_ls_R_factor_gt 0.0512
_refine_ls_shift/su_max 0.001
_refine_ls_shift/su_mean 0.000
_refine_ls_structure_factor_coef Fsqd
_refine_ls_weighting_details 'w=1/[\s^2^(Fo^2^)+(0.1038P)^2^] where P=(Fo^2^+2Fc^2^)/3'
_refine_ls_weighting_scheme calc
_refine_ls_wR_factor_gt 0.1434
_refine_ls_wR_factor_ref 0.1486
_reflns_Friedel_coverage 0.925
_reflns_Friedel_fraction_full 0.998
_reflns_Friedel_fraction_max 0.971
_reflns_number_gt 6598
_reflns_number_total 7204
_reflns_threshold_expression 'I > 2\s(I)'
_cod_data_source_file ic403077q_si_002.cif
_cod_data_source_block lig_5
_cod_database_code 4337766
_shelxl_version_number 2013-4
_shelx_space_group_comment
;
The symmetry employed for this shelxl refinement is uniquely defined
by the following loop, which should always be used as a source of
symmetry information in preference to the above space-group names.
They are only intended as comments.
;
_reflns_odcompleteness_completeness 99.89
_reflns_odcompleteness_iscentric 1
_reflns_odcompleteness_theta 66.97
_olex2_refinement_description
;
1. Fixed Uiso
 At 1.2 times of:
  All C(H,H) groups, H19 of C19, H21 of C21, H22 of C22, H3 of C3, H48 of C48,
   H45 of C45, H41 of C41, H40 of C40, H37 of C37, H36 of C36, H34 of C34, H32
  of C32, H29 of C29, H25 of C25, H24 of C24, H14 of C14, H13 of C13, H1B of
  C1B, H1D of C1D, H5 of C5, All N(H) groups, All N(H,H) groups
 At 1.5 times of:
  All C(H,H,H) groups, H6A of C6, H9 of C9, All O(H) groups
2. Restrained distances
 O3-C6 = O-C9
 1.22 with sigma of 0.02
 N2-C9 = N4-C6
 1.36 with sigma of 0.02
 N2-C10 = N4-C8 = N2-C11 = N4-C7
 1.45 with sigma of 0.02
 O3-N4
 2.3 with sigma of 0.04
 O-N2
 2.3 with sigma of 0.04
 C6-C8
 2.45 with sigma of 0.04
 C6-C7
 2.45 with sigma of 0.04
 C10-C9
 2.45 with sigma of 0.04
 C11-C9
 2.45 with sigma of 0.04
3. Uiso/Uaniso restraints and constraints
O3 \\sim C6 \\sim N4 \\sim C7 \\sim C8 \\sim C11 \\sim O \\sim C9 \\sim N2
\\sim C10: within 1A with sigma of 0.04 and sigma for terminal atoms of 0.08
Uanis(N2) \\sim Ueq, Uanis(O) \\sim Ueq, Uanis(C9) \\sim Ueq, Uanis(C10) \\sim
Ueq, Uanis(C11) \\sim Ueq, Uanis(N4) \\sim Ueq, Uanis(O3) \\sim Ueq, Uanis(C6)
\\sim Ueq, Uanis(C7) \\sim Ueq, Uanis(C8) \\sim Ueq: with sigma of 0.1 and
sigma for terminal atoms of 0.2
4. Rigid body (RIGU) restrains
 O3, C6, N4, C7, C8
 with sigma for 1-2 distances of 0.004 and sigma for 1-3 distances of 0.004
 O, C9, N2, C10, C11
 with sigma for 1-2 distances of 0.004 and sigma for 1-3 distances of 0.004
5. Others
 Fixed Sof: O3(0.4) C6(0.4) H6A(0.4) N4(0.4) C7(0.4) H7A(0.4) H7B(0.4)
 H7C(0.4) C8(0.4) H8A(0.4) H8B(0.4) H8C(0.4) O(0.3) C9(0.3) H9(0.3) N2(0.3)
 C10(0.3) H10A(0.3) H10B(0.3) H10C(0.3) C11(0.3) H11A(0.3) H11B(0.3) H11C(0.3)
6.a Ternary CH refined with riding coordinates:
 N7(H7), N10(H10)
6.b Secondary CH2 refined with riding coordinates:
 C17(H17A,H17B), C23(H23A,H23B), C27(H27A,H27B), C28(H28A,H28B), C46(H46A,
 H46B), C1C(H1CA,H1CB), N1(H1C,H1E)
6.c Me refined with riding coordinates:
 C7(H7A,H7B,H7C), C8(H8A,H8B,H8C), C10(H10A,H10B,H10C), C11(H11A,H11B,H11C)
6.d Aromatic/amide H refined with riding coordinates:
 C14(H14), C19(H19), C21(H21), C22(H22), C24(H24), C25(H25), C29(H29),
 C32(H32), C34(H34), C36(H36), C37(H37), C40(H40), C41(H41), C45(H45), C48(H48),
  C3(H3), C13(H13), C1B(H1B), C1D(H1D), C5(H5), C6(H6A), C9(H9)
6.e Tetrahedral OH refined with riding coordinates:
 O11(H11)
6.f Idealised Me refined as rotating group:
 C1(H1F,H1G,H1H), C4(H4A,H4B,H4C)
6.g Idealised tetrahedral OH refined as rotating group:
 O6(H6), O8(H8), O1A(H1A)
;

loop_
_space_group_symop_operation_xyz
'x, y, z'
'-x, y+1/2, -z'

loop_
_atom_site_label
_atom_site_type_symbol
_atom_site_fract_x
_atom_site_fract_y
_atom_site_fract_z
_atom_site_U_iso_or_equiv
_atom_site_adp_type
_atom_site_occupancy
_atom_site_site_symmetry_order
_atom_site_calc_flag
_atom_site_refinement_flags_posn
_atom_site_refinement_flags_adp
_atom_site_refinement_flags_occupancy
_atom_site_disorder_assembly
_atom_site_disorder_group
Cl2 Cl 0.38879(10) -0.08648(8) 0.74684(8) 0.0521(3) Uani 1 1 d . . . . .
Cl3 Cl 0.26655(10) 0.24562(8) 0.86459(7) 0.0500(3) Uani 1 1 d . . . . .
O4 O 0.4127(2) 0.29295(19) 0.5131(2) 0.0411(6) Uani 1 1 d . . . . .
O5 O 0.4649(3) 0.3639(2) 0.7058(2) 0.0422(6) Uani 1 1 d . . . . .
O6 O 0.3453(4) 0.4201(2) 0.8032(3) 0.0637(10) Uani 1 1 d . . . . .
H6 H 0.3158 0.3696 0.8032 0.096 Uiso 1 1 calc R U . . .
N7 N 0.5815(2) 0.4172(2) 0.55902(19) 0.0295(6) Uani 1 1 d . . . . .
H7 H 0.5265 0.3745 0.5861 0.035 Uiso 1 1 calc R U . . .
O8 O 0.6481(3) -0.1268(3) 0.7139(3) 0.0578(9) Uani 1 1 d . . . . .
H8 H 0.5883 -0.1016 0.7344 0.087 Uiso 1 1 calc R U . . .
O9 O 0.7403(3) -0.0007(2) 0.7493(2) 0.0461(7) Uani 1 1 d . . . . .
N10 N 0.9781(3) 0.0681(2) 0.7696(2) 0.0350(7) Uani 1 1 d . . . . .
H10 H 0.8948 0.0635 0.7920 0.042 Uiso 1 1 calc R U . . .
O11 O 0.2119(3) 0.2800(2) 0.5243(3) 0.0549(9) Uani 1 1 d . . . . .
H11 H 0.2294 0.2269 0.5292 0.082 Uiso 1 1 calc R U . . .
C14 C 0.2260(4) 0.5977(3) 0.5170(3) 0.0400(8) Uani 1 1 d . . . . .
H14 H 0.2048 0.6576 0.5143 0.048 Uiso 1 1 calc R U . . .
C15 C 0.3775(3) 0.4843(2) 0.5044(2) 0.0303(7) Uani 1 1 d . . . . .
C16 C 0.2882(3) 0.4212(3) 0.5215(2) 0.0318(7) Uani 1 1 d . . . . .
C17 C 0.6346(3) 0.4766(3) 0.6319(3) 0.0339(7) Uani 1 1 d . . . . .
H17A H 0.6673 0.4403 0.6821 0.041 Uiso 1 1 calc R U . . .
H17B H 0.7042 0.5091 0.6099 0.041 Uiso 1 1 calc R U . . .
C18 C 0.7616(3) 0.3148(2) 0.5848(3) 0.0348(8) Uani 1 1 d . . . . .
C19 C 0.3936(5) 0.6717(3) 0.7266(3) 0.0487(10) Uani 1 1 d . . . . .
H19 H 0.3419 0.7157 0.7472 0.058 Uiso 1 1 calc R U . . .
C21 C 0.9633(3) 0.2602(3) 0.6296(3) 0.0456(10) Uani 1 1 d . . . . .
H21 H 1.0482 0.2577 0.6208 0.055 Uiso 1 1 calc R U . . .
C22 C 0.8866(3) 0.3130(3) 0.5749(3) 0.0397(8) Uani 1 1 d . . . . .
H22 H 0.9200 0.3478 0.5309 0.048 Uiso 1 1 calc R U . . .
C23 C 0.5079(3) 0.4621(3) 0.4853(2) 0.0333(7) Uani 1 1 d . . . . .
H23A H 0.5054 0.4244 0.4323 0.040 Uiso 1 1 calc R U . . .
H23B H 0.5505 0.5166 0.4710 0.040 Uiso 1 1 calc R U . . .
C24 C 0.1392(4) 0.5370(3) 0.5373(3) 0.0435(9) Uani 1 1 d . . . . .
H24 H 0.0592 0.5550 0.5495 0.052 Uiso 1 1 calc R U . . .
C25 C 0.1706(3) 0.4494(3) 0.5395(3) 0.0390(8) Uani 1 1 d . . . . .
H25 H 0.1112 0.4075 0.5536 0.047 Uiso 1 1 calc R U . . .
C26 C 0.9649(3) -0.0740(3) 0.6836(2) 0.0391(8) Uani 1 1 d . . . . .
C27 C 0.9728(4) 0.0238(3) 0.6811(3) 0.0398(8) Uani 1 1 d . . . . .
H27A H 1.0468 0.0402 0.6513 0.048 Uiso 1 1 calc R U . . .
H27B H 0.9008 0.0462 0.6447 0.048 Uiso 1 1 calc R U . . .
C28 C 1.0680(3) 0.0305(3) 0.8392(3) 0.0420(9) Uani 1 1 d . . . . .
H28A H 1.0911 0.0764 0.8830 0.050 Uiso 1 1 calc R U . . .
H28B H 1.1431 0.0134 0.8111 0.050 Uiso 1 1 calc R U . . .
C29 C 0.4885(4) 0.6934(3) 0.6755(3) 0.0468(10) Uani 1 1 d . . . . .
H29 H 0.5022 0.7525 0.6608 0.056 Uiso 1 1 calc R U . . .
C31 C 0.5446(3) 0.5410(3) 0.6650(2) 0.0328(7) Uani 1 1 d . . . . .
C32 C 0.9638(7) -0.2557(4) 0.6771(5) 0.0769(18) Uani 1 1 d . . . . .
H32 H 0.9640 -0.3175 0.6756 0.092 Uiso 1 1 calc R U . . .
C33 C 0.3131(3) 0.3255(3) 0.5196(2) 0.0338(7) Uani 1 1 d . . . . .
C34 C 0.3432(4) 0.5723(3) 0.5005(2) 0.0361(8) Uani 1 1 d . . . . .
H34 H 0.4014 0.6149 0.4865 0.043 Uiso 1 1 calc R U . . .
C35 C 0.4211(3) 0.4264(3) 0.7406(2) 0.0365(8) Uani 1 1 d . . . . .
C36 C 1.0488(6) -0.1990(4) 0.9247(4) 0.0638(14) Uani 1 1 d . . . . .
H36 H 1.0924 -0.2519 0.9190 0.077 Uiso 1 1 calc R U . . .
C37 C 1.0681(4) -0.1203(4) 0.6624(3) 0.0526(11) Uani 1 1 d . . . . .
H37 H 1.1402 -0.0896 0.6502 0.063 Uiso 1 1 calc R U . . .
C38 C 0.8585(4) -0.1209(3) 0.7008(3) 0.0415(9) Uani 1 1 d . . . . .
C40 C 0.3743(4) 0.5847(3) 0.7479(3) 0.0438(9) Uani 1 1 d . . . . .
H40 H 0.3097 0.5700 0.7835 0.053 Uiso 1 1 calc R U . . .
C41 C 1.0674(6) -0.2099(5) 0.6588(4) 0.0696(17) Uani 1 1 d . . . . .
H41 H 1.1385 -0.2403 0.6437 0.084 Uiso 1 1 calc R U . . .
C42 C 0.7459(3) -0.0761(3) 0.7237(3) 0.0386(8) Uani 1 1 d . . . . .
C43 C 0.4483(4) 0.5191(3) 0.7177(2) 0.0356(8) Uani 1 1 d . . . . .
C45 C 1.0841(4) -0.1248(4) 0.8818(3) 0.0489(10) Uani 1 1 d . . . . .
H45 H 1.1533 -0.1272 0.8477 0.059 Uiso 1 1 calc R U . . .
C46 C 0.6818(3) 0.3661(3) 0.5193(3) 0.0368(8) Uani 1 1 d . . . . .
H46A H 0.6438 0.3257 0.4744 0.044 Uiso 1 1 calc R U . . .
H46B H 0.7339 0.4071 0.4885 0.044 Uiso 1 1 calc R U . . .
C47 C 1.0214(3) -0.0476(3) 0.8874(3) 0.0410(9) Uani 1 1 d . . . . .
C48 C 0.8599(5) -0.2115(4) 0.6976(4) 0.0588(12) Uani 1 1 d . . . . .
H48 H 0.7886 -0.2432 0.7097 0.071 Uiso 1 1 calc R U . . .
C49 C 0.9180(3) 0.2116(3) 0.6962(3) 0.0401(8) Uani 1 1 d . . . . .
O7 O 0.8694(4) 0.1064(3) 0.9173(3) 0.0630(10) Uani 1 1 d . . . . .
C2 C 0.9219(4) -0.0438(3) 0.9416(3) 0.0450(10) Uani 1 1 d . . . . .
C3 C 0.8877(5) -0.1195(4) 0.9841(3) 0.0596(13) Uani 1 1 d . . . . .
H3 H 0.8199 -0.1179 1.0195 0.072 Uiso 1 1 calc R U . . .
C12 C 0.8550(4) 0.0396(4) 0.9567(3) 0.0495(11) Uani 1 1 d . . . . .
C13 C 0.9497(6) -0.1959(4) 0.9757(4) 0.0666(15) Uani 1 1 d . . . . .
H13 H 0.9247 -0.2468 1.0050 0.080 Uiso 1 1 calc R U . . .
O1A O 0.7788(5) 0.0333(4) 1.0188(3) 0.0821(14) Uani 1 1 d . . . . .
H1A H 0.7322 0.0768 1.0168 0.123 Uiso 1 1 calc R U . . .
C1B C 0.7156(4) 0.2637(3) 0.6496(3) 0.0479(10) Uani 1 1 d . . . . .
H1B H 0.6297 0.2623 0.6553 0.058 Uiso 1 1 calc R U . . .
C1C C 1.0057(4) 0.1637(3) 0.7594(3) 0.0477(10) Uani 1 1 d . . . . .
H1CA H 1.0056 0.1918 0.8181 0.057 Uiso 1 1 calc R U . . .
H1CB H 1.0892 0.1696 0.7393 0.057 Uiso 1 1 calc R U . . .
C1D C 0.7924(4) 0.2148(3) 0.7062(3) 0.0484(10) Uani 1 1 d . . . . .
H1D H 0.7595 0.1829 0.7525 0.058 Uiso 1 1 calc R U . . .
C5 C 0.5637(4) 0.6285(3) 0.6458(3) 0.0399(8) Uani 1 1 d . . . . .
H5 H 0.6296 0.6441 0.6118 0.048 Uiso 1 1 calc R U . . .
N1 N 0.4220(4) 0.1074(3) 0.7864(3) 0.0520(9) Uani 1 1 d . . . . .
H1C H 0.3979 0.0454 0.7812 0.062 Uiso 1 1 calc R U . . .
H1E H 0.3519 0.1401 0.8074 0.062 Uiso 1 1 calc R U . . .
C1 C 0.4476(6) 0.1400(4) 0.6988(4) 0.0670(15) Uani 1 1 d . . . . .
H1F H 0.3817 0.1221 0.6553 0.100 Uiso 1 1 calc R U . . .
H1G H 0.5256 0.1160 0.6823 0.100 Uiso 1 1 calc R U . . .
H1H H 0.4527 0.2037 0.7004 0.100 Uiso 1 1 calc R U . . .
C4 C 0.5289(7) 0.1156(7) 0.8530(6) 0.104(3) Uani 1 1 d . . . . .
H4A H 0.5882 0.0694 0.8435 0.156 Uiso 1 1 calc R U . . .
H4B H 0.5008 0.1104 0.9125 0.156 Uiso 1 1 calc R U . . .
H4C H 0.5679 0.1724 0.8466 0.156 Uiso 1 1 calc R U . . .
Cl10 Cl 0.19819(9) 0.08799(7) 0.52697(9) 0.0521(3) Uani 1 1 d . . . . .
O3 O 0.6444(12) 0.1642(11) 1.0449(13) 0.057(4) Uani 0.4 1 d D U P A 2
C6 C 0.6547(15) 0.2353(11) 1.0142(10) 0.074(3) Uani 0.4 1 d D U P A 2
H6A H 0.7217 0.2456 0.9793 0.110 Uiso 0.4 1 calc R U P A 2
N4 N 0.5737(19) 0.3049(12) 1.0262(9) 0.090(4) Uani 0.4 1 d D U P A 2
C7 C 0.4686(16) 0.2782(14) 1.0679(9) 0.090(5) Uani 0.4 1 d D U P A 2
H7A H 0.4156 0.3286 1.0756 0.134 Uiso 0.4 1 calc R U P A 2
H7B H 0.4938 0.2531 1.1257 0.134 Uiso 0.4 1 calc R U P A 2
H7C H 0.4238 0.2345 1.0312 0.134 Uiso 0.4 1 calc R U P A 2
C8 C 0.596(3) 0.3893(16) 0.9847(17) 0.130(8) Uani 0.4 1 d D U P A 2
H8A H 0.5345 0.4314 1.0007 0.195 Uiso 0.4 1 calc R U P A 2
H8B H 0.5914 0.3824 0.9204 0.195 Uiso 0.4 1 calc R U P A 2
H8C H 0.6780 0.4104 1.0053 0.195 Uiso 0.4 1 calc R U P A 2
O O 0.6768(13) 0.1827(10) 1.0518(16) 0.039(3) Uani 0.3 1 d D U P B 3
C9 C 0.6075(18) 0.2439(13) 1.0553(10) 0.066(4) Uani 0.3 1 d D U P B 3
H9 H 0.5628 0.2482 1.1063 0.098 Uiso 0.3 1 calc R U P B 3
N2 N 0.588(2) 0.3065(13) 0.9937(11) 0.072(5) Uani 0.3 1 d D U P B 3
C10 C 0.668(3) 0.314(3) 0.9231(19) 0.129(12) Uani 0.3 1 d D U P B 3
H10A H 0.6193 0.3144 0.8662 0.194 Uiso 0.3 1 calc R U P B 3
H10B H 0.7242 0.2640 0.9250 0.194 Uiso 0.3 1 calc R U P B 3
H10C H 0.7153 0.3678 0.9299 0.194 Uiso 0.3 1 calc R U P B 3
C11 C 0.508(3) 0.3796(19) 1.004(2) 0.100(8) Uani 0.3 1 d D U P B 3
H11A H 0.5083 0.4176 0.9528 0.149 Uiso 0.3 1 calc R U P B 3
H11B H 0.5364 0.4122 1.0576 0.149 Uiso 0.3 1 calc R U P B 3
H11C H 0.4243 0.3586 1.0105 0.149 Uiso 0.3 1 calc R U P B 3

loop_
_atom_site_aniso_label
_atom_site_aniso_U_11
_atom_site_aniso_U_22
_atom_site_aniso_U_33
_atom_site_aniso_U_23
_atom_site_aniso_U_13
_atom_site_aniso_U_12
Cl2 0.0410(5) 0.0440(6) 0.0714(7) 0.0053(5) 0.0059(4) -0.0057(4)
Cl3 0.0468(5) 0.0477(6) 0.0578(5) -0.0128(5) 0.0188(4) -0.0082(4)
O4 0.0317(13) 0.0302(14) 0.0632(17) -0.0072(13) 0.0143(11) -0.0038(11)
O5 0.0469(15) 0.0310(14) 0.0519(15) 0.0016(12) 0.0248(13) -0.0007(12)
O6 0.080(2) 0.0410(18) 0.077(2) 0.0005(18) 0.052(2) -0.0005(17)
N7 0.0259(12) 0.0252(14) 0.0386(14) -0.0018(12) 0.0113(10) -0.0026(11)
O8 0.0388(15) 0.0481(19) 0.086(2) -0.0125(19) 0.0037(15) -0.0135(14)
O9 0.0317(13) 0.0375(16) 0.0695(19) -0.0047(14) 0.0071(13) -0.0039(11)
N10 0.0285(13) 0.0369(18) 0.0398(15) 0.0081(14) 0.0037(11) -0.0065(12)
O11 0.0346(14) 0.0319(16) 0.101(3) -0.0032(17) 0.0219(15) -0.0082(12)
C14 0.0416(19) 0.034(2) 0.0434(19) 0.0025(17) -0.0005(15) 0.0062(16)
C15 0.0283(15) 0.0294(18) 0.0339(16) -0.0012(14) 0.0059(12) -0.0030(13)
C16 0.0297(15) 0.0311(18) 0.0348(16) -0.0042(14) 0.0042(12) -0.0021(14)
C17 0.0262(15) 0.0332(19) 0.0425(18) -0.0032(16) 0.0048(13) -0.0025(14)
C18 0.0324(17) 0.0252(17) 0.0485(19) -0.0015(15) 0.0138(14) -0.0034(13)
C19 0.055(2) 0.036(2) 0.056(2) -0.015(2) 0.0080(19) 0.0057(19)
C21 0.0264(16) 0.053(3) 0.058(2) 0.011(2) 0.0086(15) -0.0082(16)
C22 0.0298(17) 0.041(2) 0.050(2) 0.0090(18) 0.0097(14) -0.0081(15)
C23 0.0318(16) 0.0332(18) 0.0362(16) 0.0025(15) 0.0101(13) -0.0046(14)
C24 0.0334(18) 0.044(2) 0.053(2) -0.0029(19) 0.0047(16) 0.0073(16)
C25 0.0272(16) 0.043(2) 0.047(2) -0.0021(18) 0.0066(13) -0.0022(15)
C26 0.0351(17) 0.048(2) 0.0349(17) 0.0017(17) 0.0039(13) 0.0055(17)
C27 0.0344(17) 0.050(2) 0.0362(17) 0.0098(17) 0.0089(14) -0.0019(17)
C28 0.0290(16) 0.051(2) 0.045(2) 0.0078(19) -0.0027(14) -0.0051(17)
C29 0.052(2) 0.031(2) 0.057(2) -0.0076(19) -0.0019(18) -0.0022(18)
C31 0.0317(16) 0.0301(19) 0.0362(17) -0.0064(15) 0.0008(13) -0.0016(14)
C32 0.090(4) 0.047(3) 0.091(4) -0.020(3) -0.005(3) 0.022(3)
C33 0.0329(17) 0.0298(18) 0.0394(17) -0.0022(15) 0.0077(13) -0.0080(14)
C34 0.0382(18) 0.031(2) 0.0387(17) 0.0050(15) 0.0021(14) -0.0015(15)
C35 0.0358(17) 0.037(2) 0.0382(17) -0.0021(16) 0.0117(13) -0.0010(15)
C36 0.071(3) 0.048(3) 0.070(3) 0.018(3) -0.006(3) 0.003(3)
C37 0.043(2) 0.070(3) 0.045(2) -0.005(2) 0.0058(17) 0.015(2)
C38 0.042(2) 0.039(2) 0.0430(19) -0.0020(17) -0.0027(15) 0.0007(17)
C40 0.0425(19) 0.041(2) 0.049(2) -0.0078(19) 0.0116(16) 0.0012(18)
C41 0.067(3) 0.076(4) 0.066(3) -0.016(3) 0.006(2) 0.035(3)
C42 0.0320(17) 0.039(2) 0.0442(18) -0.0018(17) -0.0018(14) -0.0073(16)
C43 0.0381(18) 0.0333(19) 0.0361(17) -0.0040(15) 0.0067(14) 0.0006(15)
C45 0.044(2) 0.054(3) 0.047(2) 0.013(2) -0.0004(17) 0.0012(19)
C46 0.0335(17) 0.0347(19) 0.0438(18) -0.0016(16) 0.0143(14) 0.0015(15)
C47 0.0325(17) 0.050(2) 0.0394(18) 0.0098(18) -0.0011(14) -0.0057(17)
C48 0.060(3) 0.044(3) 0.071(3) -0.008(2) -0.008(2) 0.005(2)
C49 0.0316(17) 0.0348(19) 0.054(2) 0.0041(17) 0.0044(15) -0.0081(15)
O7 0.073(2) 0.057(2) 0.063(2) 0.0011(18) 0.0262(18) 0.0026(18)
C2 0.0409(19) 0.057(3) 0.0366(18) 0.0097(19) 0.0004(15) -0.0069(19)
C3 0.057(3) 0.071(4) 0.052(2) 0.020(3) 0.007(2) -0.014(3)
C12 0.042(2) 0.068(3) 0.039(2) 0.003(2) 0.0055(16) -0.001(2)
C13 0.073(3) 0.063(3) 0.064(3) 0.029(3) 0.008(3) -0.009(3)
O1A 0.078(3) 0.103(4) 0.071(2) 0.023(3) 0.039(2) 0.020(3)
C1B 0.0350(18) 0.039(2) 0.073(3) 0.015(2) 0.0248(18) 0.0032(16)
C1C 0.041(2) 0.039(2) 0.063(2) 0.013(2) -0.0020(18) -0.0134(17)
C1D 0.042(2) 0.038(2) 0.068(3) 0.017(2) 0.0233(19) 0.0010(18)
C5 0.0410(19) 0.0302(19) 0.049(2) -0.0061(17) 0.0031(16) -0.0065(16)
N1 0.0439(18) 0.051(2) 0.063(2) -0.0147(19) 0.0133(16) -0.0042(16)
C1 0.086(4) 0.043(3) 0.077(3) -0.006(3) 0.034(3) -0.009(3)
C4 0.061(4) 0.137(8) 0.112(6) -0.055(6) -0.015(4) 0.023(4)
Cl10 0.0403(5) 0.0320(4) 0.0878(7) -0.0015(5) 0.0308(5) -0.0018(4)
O3 0.030(7) 0.093(8) 0.049(6) -0.009(6) 0.006(6) -0.004(5)
C6 0.079(8) 0.100(8) 0.039(6) -0.011(6) -0.014(6) -0.018(6)
N4 0.124(9) 0.108(9) 0.030(7) -0.027(6) -0.045(6) 0.014(7)
C7 0.098(8) 0.109(12) 0.055(7) -0.031(7) -0.040(6) 0.024(8)
C8 0.152(18) 0.130(12) 0.099(14) 0.003(10) -0.048(13) -0.003(11)
O 0.016(6) 0.057(7) 0.044(7) -0.001(6) 0.009(6) -0.008(5)
C9 0.071(9) 0.088(8) 0.035(7) -0.019(6) -0.012(6) 0.027(8)
N2 0.104(11) 0.074(8) 0.031(8) -0.020(6) -0.040(7) 0.004(7)
C10 0.155(19) 0.15(3) 0.084(12) 0.024(16) 0.009(14) 0.037(19)
C11 0.122(17) 0.085(12) 0.087(14) -0.014(11) -0.023(12) 0.024(13)

loop_
_atom_type_symbol
_atom_type_description
_atom_type_scat_dispersion_real
_atom_type_scat_dispersion_imag
_atom_type_scat_source
C C 0.0181 0.0091 'International Tables Vol C Tables 4.2.6.8 and 6.1.1.4'
H H 0.0000 0.0000 'International Tables Vol C Tables 4.2.6.8 and 6.1.1.4'
Cl Cl 0.3639 0.7018 'International Tables Vol C Tables 4.2.6.8 and 6.1.1.4'
N N 0.0311 0.0180 'International Tables Vol C Tables 4.2.6.8 and 6.1.1.4'
O O 0.0492 0.0322 'International Tables Vol C Tables 4.2.6.8 and 6.1.1.4'

loop_
_geom_angle_atom_site_label_1
_geom_angle_atom_site_label_2
_geom_angle_atom_site_label_3
_geom_angle
C35 O6 H6 109.5
C17 N7 H7 107.7
C23 N7 H7 107.7
C23 N7 C17 115.0(3)
C23 N7 C46 107.9(3)
C46 N7 H7 107.7
C46 N7 C17 110.8(3)
C42 O8 H8 109.5
C27 N10 H10 107.4
C27 N10 C1C 110.0(3)
C28 N10 H10 107.4
C28 N10 C27 115.7(3)
C28 N10 C1C 108.7(3)
C1C N10 H10 107.4
C33 O11 H11 109.5
C24 C14 H14 119.6
C34 C14 H14 119.6
C34 C14 C24 120.8(4)
C16 C15 C23 123.7(3)
C34 C15 C16 118.8(3)
C34 C15 C23 117.5(3)
C15 C16 C33 122.8(3)
C25 C16 C15 118.8(4)
C25 C16 C33 118.5(3)
N7 C17 H17A 108.6
N7 C17 H17B 108.6
H17A C17 H17B 107.6
C31 C17 N7 114.5(3)
C31 C17 H17A 108.6
C31 C17 H17B 108.6
C22 C18 C46 117.9(3)
C1B C18 C22 118.7(4)
C1B C18 C46 123.1(4)
C29 C19 H19 120.2
C29 C19 C40 119.6(4)
C40 C19 H19 120.2
C22 C21 H21 119.4
C49 C21 H21 119.4
C49 C21 C22 121.2(4)
C18 C22 C21 120.0(4)
C18 C22 H22 120.0
C21 C22 H22 120.0
N7 C23 C15 114.9(3)
N7 C23 H23A 108.5
N7 C23 H23B 108.5
C15 C23 H23A 108.5
C15 C23 H23B 108.5
H23A C23 H23B 107.5
C14 C24 H24 120.5
C14 C24 C25 119.1(4)
C25 C24 H24 120.5
C16 C25 H25 119.3
C24 C25 C16 121.5(4)
C24 C25 H25 119.3
C37 C26 C27 117.1(4)
C37 C26 C38 118.5(5)
C38 C26 C27 124.3(4)
N10 C27 C26 115.3(3)
N10 C27 H27A 108.4
N10 C27 H27B 108.5
C26 C27 H27A 108.4
C26 C27 H27B 108.4
H27A C27 H27B 107.5
N10 C28 H28A 108.6
N10 C28 H28B 108.6
N10 C28 C47 114.7(3)
H28A C28 H28B 107.6
C47 C28 H28A 108.6
C47 C28 H28B 108.6
C19 C29 H29 120.1
C19 C29 C5 119.8(4)
C5 C29 H29 120.1
C43 C31 C17 124.5(4)
C5 C31 C17 116.8(3)
C5 C31 C43 118.6(4)
C41 C32 H32 120.0
C48 C32 H32 120.0
C48 C32 C41 119.9(6)
O4 C33 O11 123.5(4)
O4 C33 C16 125.0(3)
O11 C33 C16 111.5(3)
C14 C34 C15 120.9(4)
C14 C34 H34 119.5
C15 C34 H34 119.5
O5 C35 O6 123.3(4)
O5 C35 C43 124.0(3)
O6 C35 C43 112.7(4)
C45 C36 H36 120.1
C13 C36 H36 120.1
C13 C36 C45 119.7(6)
C26 C37 H37 119.4
C41 C37 C26 121.2(5)
C41 C37 H37 119.4
C26 C38 C42 121.4(4)
C48 C38 C26 119.5(4)
C48 C38 C42 119.0(4)
C19 C40 H40 119.5
C43 C40 C19 121.1(4)
C43 C40 H40 119.5
C32 C41 H41 119.9
C37 C41 C32 120.2(5)
C37 C41 H41 119.9
O8 C42 C38 112.4(4)
O9 C42 O8 122.2(4)
O9 C42 C38 125.3(4)
C31 C43 C35 121.8(3)
C40 C43 C31 119.4(4)
C40 C43 C35 118.7(4)
C36 C45 H45 119.2
C47 C45 C36 121.5(5)
C47 C45 H45 119.2
N7 C46 H46A 108.7
N7 C46 H46B 108.7
C18 C46 N7 114.3(3)
C18 C46 H46A 108.7
C18 C46 H46B 108.7
H46A C46 H46B 107.6
C45 C47 C28 117.8(4)
C45 C47 C2 118.8(4)
C2 C47 C28 123.3(4)
C32 C48 C38 120.7(6)
C32 C48 H48 119.7
C38 C48 H48 119.7
C21 C49 C1C 119.2(4)
C21 C49 C1D 118.3(4)
C1D C49 C1C 122.3(4)
C47 C2 C12 122.0(4)
C3 C2 C47 118.6(5)
C3 C2 C12 119.4(4)
C2 C3 H3 119.3
C13 C3 C2 121.4(5)
C13 C3 H3 119.3
O7 C12 C2 124.6(4)
O7 C12 O1A 122.4(5)
O1A C12 C2 113.0(5)
C36 C13 H13 120.0
C3 C13 C36 119.9(5)
C3 C13 H13 120.0
C12 O1A H1A 109.5
C18 C1B H1B 119.5
C1D C1B C18 121.0(4)
C1D C1B H1B 119.5
N10 C1C H1CA 108.5
N10 C1C H1CB 108.5
C49 C1C N10 114.9(3)
C49 C1C H1CA 108.5
C49 C1C H1CB 108.5
H1CA C1C H1CB 107.5
C49 C1D H1D 119.7
C1B C1D C49 120.7(4)
C1B C1D H1D 119.7
C29 C5 C31 121.5(4)
C29 C5 H5 119.3
C31 C5 H5 119.3
H1C N1 H1E 107.8
C1 N1 H1C 109.0
C1 N1 H1E 109.0
C1 N1 C4 113.0(6)
C4 N1 H1C 109.0
C4 N1 H1E 109.0
N1 C1 H1F 109.5
N1 C1 H1G 109.5
N1 C1 H1H 109.5
H1F C1 H1G 109.5
H1F C1 H1H 109.5
H1G C1 H1H 109.5
N1 C4 H4A 109.5
N1 C4 H4B 109.5
N1 C4 H4C 109.5
H4A C4 H4B 109.5
H4A C4 H4C 109.5
H4B C4 H4C 109.5
O3 C6 H6A 117.9
O3 C6 N4 124.3(19)
N4 C6 H6A 117.9
C6 N4 C7 112.2(16)
C6 N4 C8 119(2)
C7 N4 C8 128(2)
N4 C7 H7A 109.5
N4 C7 H7B 109.5
N4 C7 H7C 109.5
H7A C7 H7B 109.5
H7A C7 H7C 109.5
H7B C7 H7C 109.5
N4 C8 H8A 109.5
N4 C8 H8B 109.5
N4 C8 H8C 109.5
H8A C8 H8B 109.5
H8A C8 H8C 109.5
H8B C8 H8C 109.5
O C9 H9 116.8
O C9 N2 126.3(19)
N2 C9 H9 116.8
C9 N2 C10 120(2)
C9 N2 C11 123(2)
C11 N2 C10 116(3)
N2 C10 H10A 109.5
N2 C10 H10B 109.5
N2 C10 H10C 109.5
H10A C10 H10B 109.5
H10A C10 H10C 109.5
H10B C10 H10C 109.5
N2 C11 H11A 109.5
N2 C11 H11B 109.5
N2 C11 H11C 109.5
H11A C11 H11B 109.5
H11A C11 H11C 109.5
H11B C11 H11C 109.5

loop_
_geom_bond_atom_site_label_1
_geom_bond_atom_site_label_2
_geom_bond_distance
O4 C33 1.211(5)
O5 C35 1.214(5)
O6 H6 0.8400
O6 C35 1.312(5)
N7 H7 1.0000
N7 C17 1.516(5)
N7 C23 1.498(5)
N7 C46 1.512(4)
O8 H8 0.8400
O8 C42 1.323(5)
O9 C42 1.225(6)
N10 H10 1.0000
N10 C27 1.504(5)
N10 C28 1.504(5)
N10 C1C 1.511(5)
O11 H11 0.8400
O11 C33 1.317(5)
C14 H14 0.9500
C14 C24 1.383(6)
C14 C34 1.383(6)
C15 C16 1.415(5)
C15 C23 1.517(5)
C15 C34 1.403(5)
C16 C25 1.405(5)
C16 C33 1.497(5)
C17 H17A 0.9900
C17 H17B 0.9900
C17 C31 1.510(5)
C18 C22 1.389(5)
C18 C46 1.497(6)
C18 C1B 1.385(6)
C19 H19 0.9500
C19 C29 1.384(7)
C19 C40 1.395(7)
C21 H21 0.9500
C21 C22 1.396(6)
C21 C49 1.379(6)
C22 H22 0.9500
C23 H23A 0.9900
C23 H23B 0.9900
C24 H24 0.9500
C24 C25 1.391(6)
C25 H25 0.9500
C26 C27 1.506(7)
C26 C37 1.393(6)
C26 C38 1.411(6)
C27 H27A 0.9900
C27 H27B 0.9900
C28 H28A 0.9900
C28 H28B 0.9900
C28 C47 1.514(6)
C29 H29 0.9500
C29 C5 1.391(6)
C31 C43 1.412(5)
C31 C5 1.395(6)
C32 H32 0.9500
C32 C41 1.381(11)
C32 C48 1.380(8)
C34 H34 0.9500
C35 C43 1.500(6)
C36 H36 0.9500
C36 C45 1.383(8)
C36 C13 1.381(9)
C37 H37 0.9500
C37 C41 1.379(10)
C38 C42 1.476(6)
C38 C48 1.394(7)
C40 H40 0.9500
C40 C43 1.393(6)
C41 H41 0.9500
C45 H45 0.9500
C45 C47 1.376(7)
C46 H46A 0.9900
C46 H46B 0.9900
C47 C2 1.417(6)
C48 H48 0.9500
C49 C1C 1.500(6)
C49 C1D 1.396(6)
O7 C12 1.204(7)
C2 C3 1.395(7)
C2 C12 1.502(8)
C3 H3 0.9500
C3 C13 1.367(10)
C12 O1A 1.309(6)
C13 H13 0.9500
O1A H1A 0.8400
C1B H1B 0.9500
C1B C1D 1.379(7)
C1C H1CA 0.9900
C1C H1CB 0.9900
C1D H1D 0.9500
C5 H5 0.9500
N1 H1C 0.9900
N1 H1E 0.9900
N1 C1 1.468(7)
N1 C4 1.493(8)
C1 H1F 0.9800
C1 H1G 0.9800
C1 H1H 0.9800
C4 H4A 0.9800
C4 H4B 0.9800
C4 H4C 0.9800
O3 C6 1.197(18)
C6 H6A 0.9500
C6 N4 1.410(18)
N4 C7 1.415(19)
N4 C8 1.47(2)
C7 H7A 0.9800
C7 H7B 0.9800
C7 H7C 0.9800
C8 H8A 0.9800
C8 H8B 0.9800
C8 H8C 0.9800
O C9 1.212(19)
C9 H9 0.9500
C9 N2 1.348(18)
N2 C10 1.44(2)
N2 C11 1.44(2)
C10 H10A 0.9800
C10 H10B 0.9800
C10 H10C 0.9800
C11 H11A 0.9800
C11 H11B 0.9800
C11 H11C 0.9800

loop_
_geom_hbond_atom_site_label_D
_geom_hbond_atom_site_label_H
_geom_hbond_atom_site_label_A
_geom_hbond_distance_DH
_geom_hbond_distance_HA
_geom_hbond_distance_DA
_geom_hbond_angle_DHA
N7 H7 O4 1.00 2.04 2.712(4) 122.8
N7 H7 O5 1.00 1.99 2.775(4) 133.3
N10 H10 O9 1.00 2.02 2.805(4) 133.4
O1A H1A O3 0.84 1.72 2.541(18) 163.6
O1A H1A O 0.84 1.83 2.618(18) 155.7

loop_
_geom_torsion_atom_site_label_1
_geom_torsion_atom_site_label_2
_geom_torsion_atom_site_label_3
_geom_torsion_atom_site_label_4
_geom_torsion
O5 C35 C43 C31 -11.9(6)
O5 C35 C43 C40 166.7(4)
O6 C35 C43 C31 167.6(4)
O6 C35 C43 C40 -13.9(6)
N7 C17 C31 C43 72.5(5)
N7 C17 C31 C5 -111.4(4)
N10 C28 C47 C45 119.5(4)
N10 C28 C47 C2 -64.4(5)
C14 C24 C25 C16 -0.1(6)
C15 C16 C25 C24 2.6(6)
C15 C16 C33 O4 8.4(6)
C15 C16 C33 O11 -170.3(4)
C16 C15 C23 N7 -62.5(5)
C16 C15 C34 C14 2.8(5)
C17 N7 C23 C15 -80.3(4)
C17 N7 C46 C18 55.2(4)
C17 C31 C43 C35 -4.5(6)
C17 C31 C43 C40 177.0(4)
C17 C31 C5 C29 -178.0(4)
C18 C1B C1D C49 -3.7(8)
C19 C29 C5 C31 1.2(6)
C19 C40 C43 C31 0.2(6)
C19 C40 C43 C35 -178.4(4)
C21 C49 C1C N10 -127.5(5)
C21 C49 C1D C1B 1.4(8)
C22 C18 C46 N7 -139.5(4)
C22 C18 C1B C1D 2.9(7)
C22 C21 C49 C1C -173.3(4)
C22 C21 C49 C1D 1.6(7)
C23 N7 C17 C31 47.6(4)
C23 N7 C46 C18 -178.2(3)
C23 C15 C16 C25 179.2(3)
C23 C15 C16 C33 -2.1(5)
C23 C15 C34 C14 179.9(3)
C24 C14 C34 C15 -0.2(6)
C25 C16 C33 O4 -172.9(4)
C25 C16 C33 O11 8.4(5)
C26 C37 C41 C32 -0.6(8)
C26 C38 C42 O8 162.7(4)
C26 C38 C42 O9 -17.4(6)
C26 C38 C48 C32 -0.6(8)
C27 N10 C28 C47 -83.0(4)
C27 N10 C1C C49 56.2(5)
C27 C26 C37 C41 -176.9(4)
C27 C26 C38 C42 -4.0(6)
C27 C26 C38 C48 177.2(4)
C28 N10 C27 C26 47.5(4)
C28 N10 C1C C49 -176.2(4)
C28 C47 C2 C3 -179.0(4)
C28 C47 C2 C12 -0.8(6)
C29 C19 C40 C43 -0.7(7)
C33 C16 C25 C24 -176.2(4)
C34 C14 C24 C25 -1.1(6)
C34 C15 C16 C25 -3.9(5)
C34 C15 C16 C33 174.9(3)
C34 C15 C23 N7 120.5(4)
C36 C45 C47 C28 179.2(4)
C36 C45 C47 C2 2.9(7)
C37 C26 C27 N10 -109.3(4)
C37 C26 C38 C42 179.9(4)
C37 C26 C38 C48 1.1(6)
C38 C26 C27 N10 74.6(5)
C38 C26 C37 C41 -0.5(7)
C40 C19 C29 C5 0.0(7)
C41 C32 C48 C38 -0.5(9)
C42 C38 C48 C32 -179.5(5)
C43 C31 C5 C29 -1.7(6)
C45 C36 C13 C3 -0.4(9)
C45 C47 C2 C3 -2.9(6)
C45 C47 C2 C12 175.2(4)
C46 N7 C17 C31 170.2(3)
C46 N7 C23 C15 155.6(3)
C46 C18 C22 C21 -174.5(4)
C46 C18 C1B C1D 177.3(4)
C47 C2 C3 C13 1.4(7)
C47 C2 C12 O7 9.0(7)
C47 C2 C12 O1A -170.2(4)
C48 C32 C41 C37 1.1(9)
C48 C38 C42 O8 -18.4(6)
C48 C38 C42 O9 161.4(5)
C49 C21 C22 C18 -2.5(7)
C2 C3 C13 C36 0.3(9)
C3 C2 C12 O7 -172.8(5)
C3 C2 C12 O1A 8.0(6)
C12 C2 C3 C13 -176.8(5)
C13 C36 C45 C47 -1.2(8)
C1B C18 C22 C21 0.2(7)
C1B C18 C46 N7 46.1(5)
C1C N10 C27 C26 171.2(3)
C1C N10 C28 C47 152.6(4)
C1C C49 C1D C1B 176.2(5)
C1D C49 C1C N10 57.7(6)
C5 C31 C43 C35 179.5(3)
C5 C31 C43 C40 0.9(6)
O3 C6 N4 C7 -9(2)
O3 C6 N4 C8 -179.9(19)
O C9 N2 C10 -12(4)
O C9 N2 C11 -177(3)

loop_
_platon_squeeze_void_nr
_platon_squeeze_void_average_x
_platon_squeeze_void_average_y
_platon_squeeze_void_average_z
_platon_squeeze_void_volume
_platon_squeeze_void_count_electrons
_platon_squeeze_void_content
1 0.121 0.026 0.162 182 47 ' '
2 -0.121 0.526 0.838 182 47 ' '
